data_2103752
loop_
_publ_author_name
'Yasui, Masanori'
'Ishikawa, Yoshimitsu'
'Ishida, Takayuki'
'Nogami, Takashi'
'Iwasaki, Fujiko'

_publ_section_title
;
 Bis(hfac)-copper(II) complexes bridged by pyrimidines showing magnetic
 interactions
;
_journal_issue 6
_journal_name_full 'Acta Crystallographica Section B'
_journal_page_first 772
_journal_page_last 779
_journal_paper_doi 10.1107/S0108768101013568
_journal_volume 57
_journal_year 2001
_chemical_formula_moiety 'Cu, 2(C5 H1 F6 O2), C5 H6 N2'
_chemical_formula_sum 'C15 H8 Cu F12 N2 O4'
_chemical_formula_weight 571.78
_chemical_name_common
;
bis(1,1,1,5,5,5-hexafluoropentane-2,4-dionato)-bis(4-methylpyrimidine)
copper(II)
;
_chemical_name_systematic
;
catena-bis(1,1,1,5,5,5-hexafluoropentane-2,4-dionato)[m-4-methylpyrimidine-
N1:N3]copper(II)
;
_space_group_IT_number 88
_symmetry_cell_setting tetragonal
_symmetry_space_group_name_Hall '-I 4ad'
_symmetry_space_group_name_H-M 'I 41/a :2'
_cell_angle_alpha 90.00
_cell_angle_beta 90.00
_cell_angle_gamma 90.00
_cell_formula_units_Z 16
_cell_length_a 19.253(8)
_cell_length_b 19.253
_cell_length_c 22.380(9)
_cell_measurement_reflns_used 25
_cell_measurement_temperature 294
_cell_measurement_theta_max 17.4
_cell_measurement_theta_min 13.5
_cell_volume 8296(5)
_computing_cell_refinement 'AFC Control Software (Rigaku, 1994)'
_computing_data_collection 'AFC Control Software (Rigaku, 1994)'
_computing_data_reduction 'teXsan, (Molecular Science Corporation, 1992)'
_computing_molecular_graphics 'ORTEPII (Johnson, 1972)'
_computing_publication_material 'SHELXL-97 (Sheldrick, 1997)'
_computing_structure_refinement 'SHELXL-97 (Sheldrick, 1997)'
_computing_structure_solution 'SAPI91 (Fan Hai-Fu. 1991)'
_diffrn_ambient_temperature 294
_diffrn_measured_fraction_theta_full .487
_diffrn_measured_fraction_theta_max .487
_diffrn_measurement_device_type 'Rigaku AFC7R'
_diffrn_measurement_method \w-2\q
_diffrn_radiation_monochromator graphite
_diffrn_radiation_source 'Rigaku rotating anode'
_diffrn_radiation_type 'Mo K\a'
_diffrn_radiation_wavelength .71073
_diffrn_reflns_av_R_equivalents .0280
_diffrn_reflns_av_sigmaI/netI .0674
_diffrn_reflns_limit_h_max 24
_diffrn_reflns_limit_h_min 0
_diffrn_reflns_limit_k_max 24
_diffrn_reflns_limit_k_min 0
_diffrn_reflns_limit_l_max 29
_diffrn_reflns_limit_l_min 0
_diffrn_reflns_number 5031
_diffrn_reflns_theta_full 27.48
_diffrn_reflns_theta_max 27.48
_diffrn_reflns_theta_min 2.12
_diffrn_standards_decay_% -2.41
_diffrn_standards_interval_count 150
_diffrn_standards_number 3
_exptl_absorpt_coefficient_mu 1.185
_exptl_absorpt_correction_T_max .795
_exptl_absorpt_correction_T_min .764
_exptl_absorpt_correction_type psi-scan
_exptl_absorpt_process_details '(North, Phillips & Mathews, 1968)'
_exptl_crystal_colour green
_exptl_crystal_density_diffrn 1.831
_exptl_crystal_density_method 'not measured'
_exptl_crystal_description prism
_exptl_crystal_F_000 4496
_exptl_crystal_size_max .200
_exptl_crystal_size_mid .200
_exptl_crystal_size_min .200
_refine_diff_density_max .546
_refine_diff_density_min -.367
_refine_ls_extinction_method none
_refine_ls_goodness_of_fit_ref 1.028
_refine_ls_hydrogen_treatment riding
_refine_ls_matrix_type full
_refine_ls_number_parameters 315
_refine_ls_number_reflns 4747
_refine_ls_number_restraints 0
_refine_ls_restrained_S_all 1.028
_refine_ls_R_factor_all .1200
_refine_ls_R_factor_gt .0527
_refine_ls_shift/su_max .001
_refine_ls_shift/su_mean .000
_refine_ls_structure_factor_coef Fsqd
_refine_ls_weighting_details 'w=1/[\s^2^(Fo^2^)+(0.0781P)^2^+8.0262P] where P=(Fo^2^+2Fc^2^)/3'
_refine_ls_weighting_scheme calc
_refine_ls_wR_factor_ref .1796
_reflns_number_gt 2602
_reflns_number_total 4747
_reflns_threshold_expression >2sigma(I)
_cod_data_source_file oa0036.cif
_cod_data_source_block 2a
_cod_original_sg_symbol_H-M 'I 41/a       '
_cod_original_formula_sum 'C15 H8 Cu1 F12 N2 O4'
_cod_database_code 2103752
_cod_database_fobs_code 2103752

loop_
_symmetry_equiv_pos_as_xyz
'x, y, z'
'-x, -y+1/2, z'
'-y+3/4, x+1/4, z+1/4'
'y+1/4, -x+1/4, z+1/4'
'x+1/2, y+1/2, z+1/2'
'-x+1/2, -y+1, z+1/2'
'-y+5/4, x+3/4, z+3/4'
'y+3/4, -x+3/4, z+3/4'
'-x, -y, -z'
'x, y-1/2, -z'
'y-3/4, -x-1/4, -z-1/4'
'-y-1/4, x-1/4, -z-1/4'
'-x+1/2, -y+1/2, -z+1/2'
'x+1/2, y, -z+1/2'
'y-1/4, -x+1/4, -z+1/4'
'-y+1/4, x+1/4, -z+1/4'

loop_
_atom_site_label
_atom_site_fract_x
_atom_site_fract_y
_atom_site_fract_z
_atom_site_U_iso_or_equiv
_atom_site_adp_type
_atom_site_calc_flag
_atom_site_refinement_flags
_atom_site_occupancy
_atom_site_type_symbol
Cu1 .16103(3) .49044(3) .24405(2) .0513(2) Uani d . 1 Cu
O1 .16593(16) .39407(15) .27043(14) .0539(8) Uani d . 1 O
O2 .06535(19) .46005(18) .19108(15) .0663(9) Uani d . 1 O
O3 .09356(18) .51207(18) .30904(14) .0625(9) Uani d . 1 O
O4 .15940(18) .58746(16) .21899(15) .0592(8) Uani d . 1 O
N1 .22735(19) .47177(17) .17575(15) .0462(8) Uani d . 1 N
N2 .25679(19) .4916(2) .07441(16) .0520(9) Uani d . 1 N
C1 .1185(2) .3487(2) .26718(19) .0475(10) Uani d . 1 C
C2 .0557(3) .3509(3) .2385(2) .0563(12) Uani d . 1 C
C3 .0341(2) .4069(3) .2026(2) .0567(11) Uani d . 1 C
C4 .1377(3) .2812(3) .2995(3) .0634(13) Uani d . 1 C
C5 -.0394(3) .4004(4) .1760(3) .0847(18) Uani d . 1 C
C6 .0552(3) .5639(3) .3093(2) .0615(12) Uani d . 1 C
C7 .0603(3) .6227(3) .2728(3) .0666(14) Uani d . 1 C
C8 .1132(3) .6307(3) .2325(2) .0594(12) Uani d . 1 C
C9 -.0020(4) .5621(4) .3559(3) .102(2) Uani d . 1 C
C10 .1217(4) .7004(3) .2013(3) .0792(17) Uani d . 1 C
C11 .2200(2) .5035(2) .12341(18) .0512(11) Uani d . 1 C
C12 .2780(3) .4242(2) .1789(2) .0574(12) Uani d . 1 C
C13 .3189(3) .4091(3) .1313(2) .0611(13) Uani d . 1 C
C14 .3067(2) .4427(2) .0777(2) .0534(11) Uani d . 1 C
C15 .3453(3) .4273(3) .0224(3) .0808(17) Uani d . 1 C
F1 .1720(2) .29227(19) .34908(18) .1113(15) Uani d . 1 F
F2 .1769(3) .2427(2) .2656(2) .1368(19) Uani d . 1 F
F3 .0843(2) .24209(19) .3137(2) .1128(15) Uani d . 1 F
F4 -.0598(2) .3362(3) .1668(3) .148(2) Uani d . 1 F
F5 -.0845(2) .4284(4) .2109(3) .192(3) Uani d . 1 F
F6 -.0445(3) .4305(3) .1243(2) .1412(19) Uani d . 1 F
F7 -.0380(2) .5056(3) .3536(3) .149(2) Uani d . 1 F
F8 -.0453(4) .6133(4) .3530(3) .203(4) Uani d . 1 F
F9 .0243(3) .5637(4) .40901(19) .169(3) Uani d . 1 F
F10 .0745(3) .7437(2) .2113(4) .185(3) Uani d . 1 F
F11 .1807(3) .7306(2) .2215(2) .1148(14) Uani d . 1 F
F12 .1331(3) .6939(2) .14370(18) .1154(15) Uani d . 1 F
H2 .033(3) .313(3) .241(2) .083(19) Uiso d . 1 H
H7 .031(3) .655(3) .277(2) .059(14) Uiso d . 1 H
H11 .1857 .5373 .1209 .061 Uiso calc R 1 H
H12 .2853 .4009 .2148 .069 Uiso calc R 1 H
H13 .3545 .3766 .1346 .073 Uiso calc R 1 H
H151 .3287 .4565 -.0093 .121 Uiso calc R 1 H
H152 .3386 .3794 .0117 .121 Uiso calc R 1 H
H153 .3939 .4358 .0287 .121 Uiso calc R 1 H

loop_
_atom_site_aniso_label
_atom_site_aniso_U_11
_atom_site_aniso_U_22
_atom_site_aniso_U_33
_atom_site_aniso_U_12
_atom_site_aniso_U_13
_atom_site_aniso_U_23
Cu1 .0645(4) .0439(3) .0455(3) -.0014(2) .0055(2) .0073(2)
O1 .0564(18) .0466(16) .0588(19) -.0059(14) -.0113(15) .0132(14)
O2 .078(2) .056(2) .064(2) -.0024(18) -.0150(18) .0187(16)
O3 .071(2) .065(2) .0516(19) .0007(18) .0088(16) .0075(16)
O4 .074(2) .0454(17) .0587(19) .0010(16) .0120(17) .0093(15)
N1 .055(2) .0394(18) .0442(18) .0014(16) -.0017(16) .0036(15)
N2 .051(2) .059(2) .046(2) .0123(18) .0032(16) .0017(17)
C1 .057(3) .040(2) .045(2) -.0043(19) -.0022(19) .0038(17)
C2 .058(3) .049(3) .062(3) -.004(2) -.015(2) .006(2)
C3 .055(3) .064(3) .051(3) .004(2) -.008(2) .003(2)
C4 .065(3) .047(3) .078(3) .001(2) -.013(3) .010(2)
C5 .072(4) .087(4) .095(5) .001(3) -.027(4) .019(4)
C6 .066(3) .071(3) .048(3) .003(3) .004(2) -.002(2)
C7 .077(4) .057(3) .065(3) .015(3) .014(3) .000(3)
C8 .070(3) .051(3) .057(3) .001(2) .000(2) -.002(2)
C9 .115(6) .103(5) .088(5) .024(5) .045(4) .021(4)
C10 .096(5) .056(3) .085(4) .006(3) .010(4) .010(3)
C11 .060(3) .051(2) .043(2) .017(2) .001(2) .0025(19)
C12 .060(3) .054(3) .059(3) .006(2) -.009(2) .014(2)
C13 .050(3) .055(3) .079(3) .015(2) .003(2) .010(2)
C14 .046(2) .054(3) .060(3) .005(2) .002(2) .001(2)
C15 .070(3) .087(4) .086(4) .033(3) .021(3) .000(3)
F1 .140(4) .083(2) .111(3) -.019(2) -.068(3) .044(2)
F2 .171(4) .083(3) .157(4) .066(3) .037(4) .031(3)
F3 .094(3) .081(2) .164(4) -.027(2) -.035(3) .067(3)
F4 .112(3) .130(4) .203(5) -.040(3) -.091(4) .038(4)
F5 .074(3) .323(9) .179(5) .060(4) -.018(3) -.050(6)
F6 .129(4) .164(4) .130(4) -.022(3) -.077(3) .055(3)
F7 .098(3) .167(5) .182(5) -.023(3) .055(3) .023(4)
F8 .217(6) .196(6) .196(6) .116(5) .147(5) .086(5)
F9 .204(6) .246(7) .058(3) -.020(5) .039(3) -.010(3)
F10 .148(4) .092(3) .314(8) .059(3) .099(5) .100(4)
F11 .152(4) .077(2) .115(3) -.036(3) .000(3) .001(2)
F12 .187(5) .084(3) .075(2) -.018(3) -.016(3) .0254(19)

loop_
_atom_type_symbol
_atom_type_description
_atom_type_scat_dispersion_real
_atom_type_scat_dispersion_imag
_atom_type_scat_source
C C .0033 .0016 'International Tables Vol C Tables 4.2.6.8 and 6.1.1.4'
H H .0000 .0000 'International Tables Vol C Tables 4.2.6.8 and 6.1.1.4'
Cu Cu .3201 1.2651 'International Tables Vol C Tables 4.2.6.8 and 6.1.1.4'
F F .0171 .0103 'International Tables Vol C Tables 4.2.6.8 and 6.1.1.4'
O O .0106 .0060 'International Tables Vol C Tables 4.2.6.8 and 6.1.1.4'
N N .0061 .0033 'International Tables Vol C Tables 4.2.6.8 and 6.1.1.4'

loop_
_geom_angle_atom_site_label_1
_geom_angle_atom_site_label_2
_geom_angle_atom_site_label_3
_geom_angle_site_symmetry_1
_geom_angle_site_symmetry_3
_geom_angle
_geom_angle_publ_flag
O1 Cu1 O2 . . 87.25(12) yes
O1 Cu1 O3 . . 90.54(14) yes
O1 Cu1 O4 . . 177.92(14) yes
O1 Cu1 N1 . . 91.67(14) yes
O1 Cu1 N2 . 3 82.63(12) yes
O2 Cu1 O3 . . 84.61(15) yes
O2 Cu1 O4 . . 94.80(14) yes
O2 Cu1 N1 . . 94.12(14) yes
O2 Cu1 N2 . 3 166.50(12) yes
O3 Cu1 O4 . . 89.96(14) yes
O3 Cu1 N1 . . 177.39(14) yes
O3 Cu1 N2 . 3 86.58(14) yes
O4 Cu1 N1 . . 87.88(14) yes
O4 Cu1 N2 . 3 95.39(14) yes
N1 Cu1 N2 . 3 95.08(14) yes
Cu1 O1 C1 . . 127.2(3) no
Cu1 O2 C3 . . 120.6(3) no
Cu1 O3 C6 . . 123.9(3) no
Cu1 O4 C8 . . 125.3(3) no
Cu1 N1 C11 . . 121.2(3) no
Cu1 N1 C12 . . 122.7(3) no
C11 N1 C12 . . 116.0(4) no
Cu1 N2 C11 8_454 . 112.4(3) no
Cu1 N2 C14 8_454 . 128.6(3) no
C11 N2 C14 . . 117.1(4) no
O1 C1 C2 . . 130.0(4) no
O1 C1 C4 . . 112.5(4) no
C2 C1 C4 . . 117.5(4) no
C1 C2 C3 . . 123.5(5) no
C1 C2 H2 . . 113(4) no
C3 C2 H2 . . 123(4) no
O2 C3 C2 . . 128.3(5) no
O2 C3 C5 . . 116.1(5) no
C2 C3 C5 . . 115.5(5) no
C1 C4 F1 . . 112.6(4) no
C1 C4 F2 . . 110.3(4) no
C1 C4 F3 . . 114.3(4) no
F1 C4 F2 . . 107.1(5) no
F1 C4 F3 . . 106.5(5) no
F2 C4 F3 . . 105.5(5) no
C3 C5 F4 . . 114.2(5) no
C3 C5 F5 . . 110.6(6) no
C3 C5 F6 . . 112.3(6) no
F4 C5 F5 . . 106.7(7) no
F4 C5 F6 . . 104.9(6) no
F5 C5 F6 . . 107.7(6) no
O3 C6 C7 . . 127.3(5) no
O3 C6 C9 . . 114.6(5) no
C7 C6 C9 . . 118.1(5) no
C8 C7 C6 . . 121.9(5) no
C6 C7 H7 . . 119(4) no
C8 C7 H7 . . 119(4) no
O4 C8 C7 . . 127.6(5) no
O4 C8 C10 . . 113.5(5) no
C7 C8 C10 . . 118.8(5) no
C6 C9 F7 . . 112.4(7) no
C6 C9 F8 . . 114.5(6) no
C6 C9 F9 . . 110.4(7) no
F7 C9 F8 . . 107.0(8) no
F7 C9 F9 . . 105.5(7) no
F8 C9 F9 . . 106.3(8) no
C8 C10 F10 . . 115.2(5) no
C8 C10 F12 . . 112.6(5) no
C8 C10 F11 . . 108.4(5) no
F10 C10 F12 . . 111.1(6) no
F10 C10 F11 . . 105.3(6) no
F11 C10 F12 . . 103.3(5) no
N1 C11 N2 . . 126.4(4) no
N1 C11 H11 . . 116.8 no
N2 C11 H11 . . 116.8 no
N1 C12 C13 . . 121.8(4) no
N1 C12 H12 . . 119.1 no
C13 C12 H12 . . 119.1 no
C12 C13 C14 . . 118.8(4) no
C12 C13 H13 . . 120.6 no
C14 C13 H13 . . 120.6 no
N2 C14 C13 . . 119.8(4) no
N2 C14 C15 . . 117.0(4) no
C13 C14 C15 . . 123.2(4) no
C14 C15 H151 . . 109.5 no
C14 C15 H152 . . 109.5 no
C14 C15 H153 . . 109.5 no
H151 C15 H152 . . 109.5 no
H151 C15 H153 . . 109.5 no
H152 C15 H153 . . 109.5 no

loop_
_geom_bond_atom_site_label_1
_geom_bond_atom_site_label_2
_geom_bond_site_symmetry_2
_geom_bond_distance
_geom_bond_publ_flag
Cu1 O1 . 1.949(3) yes
Cu1 O2 . 2.268(4) yes
Cu1 O3 . 1.994(3) yes
Cu1 O4 . 1.951(3) yes
Cu1 N1 . 2.024(4) yes
Cu1 N2 3 2.617(4) yes
O1 C1 . 1.267(5) no
O2 C3 . 1.216(6) no
O3 C6 . 1.242(6) no
O4 C8 . 1.255(6) no
C1 C2 . 1.370(6) no
C1 C4 . 1.532(6) no
C2 C3 . 1.406(7) no
C3 C5 . 1.539(7) no
C6 C7 . 1.398(7) no
C6 C9 . 1.517(8) no
C7 C8 . 1.370(7) no
C8 C10 . 1.522(7) no
N1 C11 . 1.328(5) no
N1 C12 . 1.339(6) no
N2 Cu1 8_454 2.617(4) no
N2 C11 . 1.325(5) no
N2 C14 . 1.347(6) no
C12 C13 . 1.358(7) no
C13 C14 . 1.382(7) no
C14 C15 . 1.475(7) no
C4 F1 . 1.308(6) no
C4 F2 . 1.303(7) no
C4 F3 . 1.314(6) no
C5 F4 . 1.315(8) no
C5 F5 . 1.285(8) no
C5 F6 . 1.298(8) no
C9 F7 . 1.291(10) no
C9 F8 . 1.293(8) no
C9 F9 . 1.292(9) no
C10 F10 . 1.254(7) no
C10 F12 . 1.314(7) no
C10 F11 . 1.352(8) no
C2 H2 . .85(6) no
C7 H7 . .84(5) no
C11 H11 . .9300 no
C12 H12 . .9300 no
C13 H13 . .9300 no
C15 H151 . .9600 no
C15 H151 . .9600 no
C15 H151 . .9600 no
